data_7043846
loop_
_publ_author_name
'Sengupta, Arunava'
'Rajput, Amit'
'Barman, Suman K.'
'Mukherjee, Rabi'

_publ_section_title
;
 Low-spin [MII(L)2] and [MIII(L)2]+ (M = Fe and Co) complexes of
 tridentate azo-containing pyridine/pyrazine amide ligands: structures,
 properties and redox potential correlations
;
_journal_name_full 'Dalton Trans.'
_journal_paper_doi 10.1039/C7DT01577A
_journal_year 2017
_chemical_formula_moiety 'C36 H26 Fe N8 O2, C H2 Cl2'
_chemical_formula_sum 'C37 H28 Cl2 Fe N8 O2'
_chemical_formula_weight 743.42
_space_group_crystal_system orthorhombic
_space_group_IT_number 61
_space_group_name_Hall '-P 2ac 2ab'
_space_group_name_H-M_alt 'P b c a'
_symmetry_space_group_name_Hall '-P 2ac 2ab'
_symmetry_space_group_name_H-M 'P b c a'
_atom_sites_solution_hydrogens geom
_atom_sites_solution_primary dual
_audit_creation_date 2017-07-05
_audit_creation_method
;
Olex2 1.2-alpha
(compiled 2017.05.22 svn.r3414 for OlexSys, GUI svn.r5347)
;
_audit_update_record
;
2017-07-09 deposited with the CCDC.
2017-07-26 downloaded from the CCDC.
;
_cell_angle_alpha 90
_cell_angle_beta 90
_cell_angle_gamma 90
_cell_formula_units_Z 8
_cell_length_a 20.7434(15)
_cell_length_b 12.0390(9)
_cell_length_c 25.9875(18)
_cell_measurement_reflns_used 7902
_cell_measurement_temperature 100(2)
_cell_measurement_theta_max 28.3
_cell_measurement_theta_min 1.6
_cell_volume 6489.9(8)
_computing_cell_refinement 'SAINT v6.45A (Bruker, 2003)'
_computing_data_collection 'Bruker SMART'
_computing_data_reduction 'SAINT v6.45A (Bruker, 2003)'
_computing_molecular_graphics 'Olex2 (Dolomanov et al., 2009)'
_computing_publication_material 'Olex2 (Dolomanov et al., 2009)'
_computing_structure_refinement 'ShelXL (Sheldrick, 2015)'
_computing_structure_solution 'ShelXT (Sheldrick, 2015)'
_diffrn_ambient_temperature 100(2)
_diffrn_measured_fraction_theta_full 0.998
_diffrn_measured_fraction_theta_max 0.998
_diffrn_measurement_device_type 'CCD area detector'
_diffrn_measurement_method 'phi and omega scans'
_diffrn_radiation_type MoK\a
_diffrn_radiation_wavelength 0.71073
_diffrn_reflns_av_R_equivalents 0.1085
_diffrn_reflns_av_unetI/netI 0.0795
_diffrn_reflns_Laue_measured_fraction_full 0.998
_diffrn_reflns_Laue_measured_fraction_max 0.998
_diffrn_reflns_limit_h_max 22
_diffrn_reflns_limit_h_min -24
_diffrn_reflns_limit_k_max 14
_diffrn_reflns_limit_k_min -14
_diffrn_reflns_limit_l_max 30
_diffrn_reflns_limit_l_min -29
_diffrn_reflns_number 32404
_diffrn_reflns_point_group_measured_fraction_full 0.998
_diffrn_reflns_point_group_measured_fraction_max 0.998
_diffrn_reflns_theta_full 25.026
_diffrn_reflns_theta_max 25.026
_diffrn_reflns_theta_min 1.567
_diffrn_source 'fine-focus sealed tube'
_exptl_absorpt_coefficient_mu 0.679
_exptl_absorpt_correction_T_max 0.710
_exptl_absorpt_correction_T_min 0.250
_exptl_absorpt_correction_type empirical
_exptl_absorpt_process_details
;
SADABS v.2.10 (Bruker,2003) was used for absorption correction.
R(int) was 0.0678 before and 0.0430 after correction.
The Ratio of minimum to maximum transmission is 0.2956.
The \l/2 correction factor is 0.0015.
;
_exptl_crystal_colour green
_exptl_crystal_density_diffrn 1.522
_exptl_crystal_description prism
_exptl_crystal_F_000 3056
_exptl_crystal_size_max 0.500
_exptl_crystal_size_mid 0.150
_exptl_crystal_size_min 0.100
_refine_diff_density_max 0.516
_refine_diff_density_min -0.366
_refine_diff_density_rms 0.091
_refine_ls_extinction_method none
_refine_ls_goodness_of_fit_ref 1.014
_refine_ls_hydrogen_treatment constr
_refine_ls_matrix_type full
_refine_ls_number_parameters 451
_refine_ls_number_reflns 5724
_refine_ls_number_restraints 0
_refine_ls_restrained_S_all 1.014
_refine_ls_R_factor_all 0.0977
_refine_ls_R_factor_gt 0.0549
_refine_ls_shift/su_max 0.001
_refine_ls_shift/su_mean 0.000
_refine_ls_structure_factor_coef Fsqd
_refine_ls_weighting_details 'w=1/[\s^2^(Fo^2^)+(0.0654P)^2^] where P=(Fo^2^+2Fc^2^)/3'
_refine_ls_weighting_scheme calc
_refine_ls_wR_factor_gt 0.1184
_refine_ls_wR_factor_ref 0.1396
_reflns_Friedel_coverage 0.000
_reflns_number_gt 3685
_reflns_number_total 5724
_reflns_threshold_expression 'I > 2\s(I)'
_cod_data_source_file c7dt01577a2.cif
_cod_data_source_block 7maya_complex_1
_cod_database_code 7043846
_shelx_shelxl_version_number 2016/6
_shelx_space_group_comment
;
The symmetry employed for this shelxl refinement is uniquely defined
by the following loop, which should always be used as a source of
symmetry information in preference to the above space-group names.
They are only intended as comments.
;
_shelx_estimated_absorpt_t_max 0.850
_shelx_estimated_absorpt_t_min 0.934
_olex2_refinement_description
;
1. Fixed Uiso
 At 1.2 times of:
  All C(H) groups, All C(H,H) groups
2.a Secondary CH2 refined with riding coordinates:
 C1S(H1SA,H1SB)
2.b Aromatic/amide H refined with riding coordinates:
 C22(H22), C10(H10), C19(H19), C4(H4), C1(H1), C27(H27), C18(H18), C28(H28),
 C29(H29), C14(H14), C20(H20), C21(H21), C33(H33), C3(H3), C36(H36), C15(H15),
 C35(H35), C11(H11), C9(H9), C8(H8), C16(H16), C32(H32), C26(H26), C17(H17),
 C34(H34), C2(H2)
;
_olex2_submission_special_instructions 'No special instructions were received'

loop_
_space_group_symop_operation_xyz
'x, y, z'
'-x+1/2, -y, z+1/2'
'x+1/2, -y+1/2, -z'
'-x, y+1/2, -z+1/2'
'-x, -y, -z'
'x-1/2, y, -z-1/2'
'-x-1/2, y-1/2, z'
'x, -y-1/2, z-1/2'

loop_
_atom_site_label
_atom_site_type_symbol
_atom_site_fract_x
_atom_site_fract_y
_atom_site_fract_z
_atom_site_U_iso_or_equiv
_atom_site_adp_type
_atom_site_occupancy
_atom_site_site_symmetry_order
_atom_site_calc_flag
_atom_site_refinement_flags_posn
Fe Fe 0.45672(3) 0.23291(5) 0.10101(2) 0.01971(17) Uani 1 1 d .
Cl1 Cl 0.70591(6) -0.00012(10) 0.21418(4) 0.0413(3) Uani 1 1 d .
Cl2 Cl 0.75832(6) 0.21185(10) 0.17817(5) 0.0436(3) Uani 1 1 d .
O1 O 0.29143(13) 0.2142(2) 0.18267(11) 0.0294(7) Uani 1 1 d .
N6 N 0.50613(15) 0.3024(3) 0.04676(12) 0.0198(8) Uani 1 1 d .
O2 O 0.50702(14) 0.3439(2) -0.04104(10) 0.0303(7) Uani 1 1 d .
N7 N 0.53100(15) 0.2747(3) 0.14275(12) 0.0203(8) Uani 1 1 d .
N1 N 0.40733(15) 0.3724(3) 0.11410(12) 0.0207(8) Uani 1 1 d .
N3 N 0.48928(16) 0.0808(3) 0.10384(12) 0.0217(8) Uani 1 1 d .
N2 N 0.39296(15) 0.1761(3) 0.14859(12) 0.0217(8) Uani 1 1 d .
N5 N 0.39985(16) 0.1984(3) 0.04114(12) 0.0212(8) Uani 1 1 d .
N4 N 0.54080(18) 0.0320(3) 0.09028(15) 0.0355(10) Uani 1 1 d .
N8 N 0.55437(16) 0.2361(3) 0.18445(13) 0.0231(8) Uani 1 1 d .
C6 C 0.34142(19) 0.2399(3) 0.16004(15) 0.0232(10) Uani 1 1 d .
C12 C 0.44878(19) 0.0099(3) 0.13494(15) 0.0203(9) Uani 1 1 d .
C30 C 0.57596(19) 0.3429(3) 0.11465(15) 0.0216(9) Uani 1 1 d .
C25 C 0.56115(18) 0.3586(3) 0.06218(16) 0.0214(9) Uani 1 1 d .
C22 C 0.3889(2) 0.2228(3) -0.05012(16) 0.0273(10) Uani 1 1 d .
H22 H 0.405085 0.251854 -0.080659 0.033 Uiso 1 1 calc R
C10 C 0.4202(2) -0.1628(3) 0.17357(16) 0.0289(11) Uani 1 1 d .
H10 H 0.427396 -0.238314 0.178481 0.035 Uiso 1 1 calc R
C19 C 0.34408(19) 0.1411(3) 0.04024(16) 0.0256(10) Uani 1 1 d .
H19 H 0.328456 0.112052 0.070976 0.031 Uiso 1 1 calc R
C4 C 0.3097(2) 0.4404(4) 0.15099(16) 0.0277(10) Uani 1 1 d .
H4 H 0.271622 0.426195 0.168722 0.033 Uiso 1 1 calc R
C1 C 0.4211(2) 0.4755(3) 0.09867(15) 0.0234(10) Uani 1 1 d .
H1 H 0.459269 0.488286 0.080812 0.028 Uiso 1 1 calc R
C7 C 0.39684(19) 0.0631(3) 0.15905(15) 0.0225(9) Uani 1 1 d .
C27 C 0.6536(2) 0.4772(3) 0.05606(17) 0.0250(10) Uani 1 1 d .
H27 H 0.679734 0.523850 0.036596 0.030 Uiso 1 1 calc R
C24 C 0.4836(2) 0.3020(3) -0.00170(16) 0.0227(9) Uani 1 1 d .
C18 C 0.6455(2) 0.1137(3) 0.07816(17) 0.0291(10) Uani 1 1 d .
H18 H 0.653170 0.101454 0.112958 0.035 Uiso 1 1 calc R
C28 C 0.66877(19) 0.4594(3) 0.10718(17) 0.0257(10) Uani 1 1 d .
H28 H 0.705262 0.492092 0.121409 0.031 Uiso 1 1 calc R
C29 C 0.62955(19) 0.3928(3) 0.13709(16) 0.0250(10) Uani 1 1 d .
H29 H 0.638831 0.381422 0.171709 0.030 Uiso 1 1 calc R
C14 C 0.5755(2) 0.1022(3) 0.00527(18) 0.0300(11) Uani 1 1 d .
H14 H 0.535839 0.084016 -0.009046 0.036 Uiso 1 1 calc R
C1S C 0.7059(2) 0.1461(4) 0.22241(17) 0.0349(11) Uani 1 1 d .
H1SA H 0.662482 0.174268 0.217625 0.042 Uiso 1 1 calc R
H1SB H 0.719291 0.163909 0.257214 0.042 Uiso 1 1 calc R
C20 C 0.3093(2) 0.1235(3) -0.00388(17) 0.0274(10) Uani 1 1 d .
H20 H 0.270533 0.084803 -0.002571 0.033 Uiso 1 1 calc R
C21 C 0.3320(2) 0.1633(3) -0.05018(17) 0.0292(11) Uani 1 1 d .
H21 H 0.309640 0.150360 -0.080609 0.035 Uiso 1 1 calc R
C33 C 0.4858(2) 0.0663(4) 0.28857(16) 0.0296(10) Uani 1 1 d .
H33 H 0.494199 -0.000158 0.305540 0.036 Uiso 1 1 calc R
C23 C 0.42167(19) 0.2390(3) -0.00437(15) 0.0223(9) Uani 1 1 d .
C3 C 0.3235(2) 0.5470(4) 0.13427(16) 0.0294(11) Uani 1 1 d .
H3 H 0.295193 0.605419 0.140325 0.035 Uiso 1 1 calc R
C36 C 0.45976(19) 0.2639(3) 0.23841(15) 0.0238(9) Uani 1 1 d .
H36 H 0.450886 0.330081 0.221336 0.029 Uiso 1 1 calc R
C15 C 0.6242(2) 0.1435(3) -0.02542(17) 0.0326(11) Uani 1 1 d .
H15 H 0.617367 0.152694 -0.060527 0.039 Uiso 1 1 calc R
C31 C 0.51041(19) 0.1967(3) 0.22191(15) 0.0225(9) Uani 1 1 d .
C35 C 0.4228(2) 0.2325(3) 0.28001(16) 0.0281(10) Uani 1 1 d .
H35 H 0.389356 0.277683 0.291351 0.034 Uiso 1 1 calc R
C11 C 0.4607(2) -0.1031(3) 0.14224(16) 0.0253(10) Uani 1 1 d .
H11 H 0.495440 -0.137312 0.126137 0.030 Uiso 1 1 calc R
C9 C 0.3692(2) -0.1118(4) 0.19778(16) 0.0308(11) Uani 1 1 d .
H9 H 0.342431 -0.153507 0.218987 0.037 Uiso 1 1 calc R
C8 C 0.3569(2) 0.0005(3) 0.19121(16) 0.0267(10) Uani 1 1 d .
H8 H 0.322393 0.033801 0.208045 0.032 Uiso 1 1 calc R
C13 C 0.5860(2) 0.0880(3) 0.05759(17) 0.0279(10) Uani 1 1 d .
C5 C 0.35214(19) 0.3564(3) 0.14134(15) 0.0224(9) Uani 1 1 d .
C16 C 0.6830(2) 0.1711(3) -0.00415(17) 0.0295(11) Uani 1 1 d .
H16 H 0.715714 0.199362 -0.024847 0.035 Uiso 1 1 calc R
C32 C 0.5232(2) 0.0976(3) 0.24738(16) 0.0271(10) Uani 1 1 d .
H32 H 0.556984 0.052500 0.236553 0.033 Uiso 1 1 calc R
C26 C 0.60116(19) 0.4282(3) 0.03308(15) 0.0238(10) Uani 1 1 d .
H26 H 0.592310 0.441061 -0.001494 0.029 Uiso 1 1 calc R
C17 C 0.6932(2) 0.1568(3) 0.04795(17) 0.0299(11) Uani 1 1 d .
H17 H 0.732507 0.176563 0.062464 0.036 Uiso 1 1 calc R
C34 C 0.4358(2) 0.1335(4) 0.30476(16) 0.0320(11) Uani 1 1 d .
H34 H 0.410679 0.111877 0.332630 0.038 Uiso 1 1 calc R
C2 C 0.3804(2) 0.5636(3) 0.10847(15) 0.0255(10) Uani 1 1 d .
H2 H 0.391577 0.634601 0.097539 0.031 Uiso 1 1 calc R

loop_
_atom_site_aniso_label
_atom_site_aniso_U_11
_atom_site_aniso_U_22
_atom_site_aniso_U_33
_atom_site_aniso_U_23
_atom_site_aniso_U_13
_atom_site_aniso_U_12
Fe 0.0196(3) 0.0160(3) 0.0235(3) 0.0000(3) 0.0001(3) -0.0006(2)
Cl1 0.0526(8) 0.0345(7) 0.0368(7) -0.0016(6) -0.0011(6) 0.0025(6)
Cl2 0.0392(7) 0.0364(7) 0.0552(8) -0.0031(6) -0.0056(6) -0.0021(6)
O1 0.0235(17) 0.0272(17) 0.0377(18) 0.0026(14) 0.0056(14) -0.0022(13)
N6 0.0208(19) 0.0172(18) 0.0213(19) 0.0000(14) 0.0008(15) 0.0000(14)
O2 0.0382(19) 0.0288(17) 0.0237(17) 0.0045(13) 0.0024(14) -0.0012(14)
N7 0.0214(19) 0.0159(18) 0.0236(19) -0.0062(15) 0.0008(15) 0.0002(14)
N1 0.0203(18) 0.0196(19) 0.0222(19) -0.0007(15) 0.0011(15) 0.0008(15)
N3 0.0220(18) 0.0204(18) 0.0228(19) -0.0015(16) -0.0019(16) 0.0017(15)
N2 0.0229(19) 0.0170(18) 0.0253(19) 0.0013(15) -0.0005(16) -0.0009(15)
N5 0.0237(19) 0.0146(18) 0.0253(19) -0.0012(15) -0.0001(15) 0.0041(15)
N4 0.032(2) 0.0162(19) 0.058(3) 0.0043(18) 0.013(2) 0.0017(17)
N8 0.026(2) 0.0178(18) 0.0252(19) -0.0013(15) -0.0039(16) 0.0006(15)
C6 0.018(2) 0.029(2) 0.023(2) -0.0032(19) -0.0011(18) -0.0011(19)
C12 0.023(2) 0.016(2) 0.022(2) 0.0024(17) -0.0044(18) -0.0037(18)
C30 0.021(2) 0.018(2) 0.025(2) -0.0012(18) 0.0023(19) 0.0016(18)
C25 0.023(2) 0.013(2) 0.029(2) 0.0014(18) 0.0035(19) 0.0017(17)
C22 0.034(3) 0.016(2) 0.032(3) 0.0012(19) -0.001(2) 0.0079(19)
C10 0.039(3) 0.016(2) 0.032(3) 0.004(2) -0.011(2) -0.007(2)
C19 0.021(2) 0.023(2) 0.033(3) -0.0029(19) -0.003(2) 0.0007(18)
C4 0.024(2) 0.030(3) 0.030(2) 0.000(2) 0.006(2) 0.003(2)
C1 0.027(2) 0.021(2) 0.022(2) 0.0026(18) 0.0015(19) -0.0016(18)
C7 0.024(2) 0.018(2) 0.025(2) 0.0015(18) -0.0061(19) -0.0021(18)
C27 0.022(2) 0.016(2) 0.036(3) -0.0025(19) 0.010(2) 0.0000(18)
C24 0.030(2) 0.014(2) 0.024(2) -0.0009(18) 0.001(2) 0.0032(18)
C18 0.039(3) 0.020(2) 0.029(2) -0.0034(19) 0.003(2) -0.001(2)
C28 0.020(2) 0.018(2) 0.040(3) -0.005(2) 0.002(2) -0.0012(17)
C29 0.028(2) 0.019(2) 0.027(2) -0.0049(19) -0.001(2) 0.0042(19)
C14 0.022(2) 0.020(2) 0.048(3) -0.001(2) -0.005(2) -0.0015(19)
C1S 0.038(3) 0.034(3) 0.032(3) -0.010(2) -0.001(2) 0.006(2)
C20 0.021(2) 0.020(2) 0.041(3) -0.003(2) -0.007(2) 0.0011(18)
C21 0.032(3) 0.018(2) 0.038(3) -0.005(2) -0.013(2) 0.0036(19)
C33 0.040(3) 0.022(2) 0.027(2) 0.005(2) -0.001(2) -0.007(2)
C23 0.025(2) 0.016(2) 0.026(2) -0.0016(18) -0.0017(19) 0.0027(18)
C3 0.030(3) 0.024(3) 0.035(3) 0.000(2) 0.004(2) 0.011(2)
C36 0.024(2) 0.023(2) 0.024(2) -0.0004(18) -0.0001(19) -0.0028(19)
C15 0.043(3) 0.024(2) 0.030(3) 0.001(2) -0.004(2) 0.001(2)
C31 0.025(2) 0.022(2) 0.021(2) -0.0031(18) -0.0014(19) -0.0077(18)
C35 0.026(2) 0.028(2) 0.031(3) -0.006(2) 0.001(2) 0.0021(19)
C11 0.028(2) 0.018(2) 0.030(2) -0.0022(19) -0.006(2) 0.0010(19)
C9 0.032(3) 0.030(3) 0.031(3) 0.013(2) -0.005(2) -0.009(2)
C8 0.026(2) 0.022(2) 0.032(2) 0.0077(19) 0.003(2) -0.0055(19)
C13 0.031(3) 0.011(2) 0.042(3) 0.002(2) 0.005(2) 0.0057(18)
C5 0.023(2) 0.023(2) 0.021(2) 0.0003(18) 0.0001(18) -0.0027(18)
C16 0.027(3) 0.024(3) 0.037(3) -0.003(2) 0.007(2) -0.002(2)
C32 0.031(2) 0.021(2) 0.029(3) -0.0028(19) -0.002(2) -0.0024(19)
C26 0.033(3) 0.016(2) 0.022(2) 0.0045(18) 0.007(2) 0.0029(19)
C17 0.029(3) 0.020(2) 0.041(3) -0.007(2) -0.003(2) -0.0012(19)
C34 0.041(3) 0.031(3) 0.025(2) 0.000(2) 0.008(2) -0.009(2)
C2 0.031(2) 0.017(2) 0.029(2) -0.0031(19) 0.000(2) 0.0011(19)

loop_
_atom_type_symbol
_atom_type_description
_atom_type_scat_dispersion_real
_atom_type_scat_dispersion_imag
_atom_type_scat_source
C C 0.0033 0.0016 'International Tables Vol C Tables 4.2.6.8 and 6.1.1.4'
H H 0.0000 0.0000 'International Tables Vol C Tables 4.2.6.8 and 6.1.1.4'
N N 0.0061 0.0033 'International Tables Vol C Tables 4.2.6.8 and 6.1.1.4'
O O 0.0106 0.0060 'International Tables Vol C Tables 4.2.6.8 and 6.1.1.4'
Fe Fe 0.3463 0.8444 'International Tables Vol C Tables 4.2.6.8 and 6.1.1.4'
Cl Cl 0.1484 0.1585 'International Tables Vol C Tables 4.2.6.8 and 6.1.1.4'

loop_
_geom_angle_atom_site_label_1
_geom_angle_atom_site_label_2
_geom_angle_atom_site_label_3
_geom_angle
N6 Fe N7 82.83(14)
N6 Fe N1 91.87(13)
N6 Fe N3 104.47(13)
N6 Fe N2 168.82(13)
N6 Fe N5 80.50(13)
N7 Fe N1 95.39(13)
N7 Fe N3 87.00(13)
N7 Fe N5 162.56(13)
N1 Fe N5 90.25(13)
N3 Fe N1 163.66(14)
N3 Fe N5 92.22(13)
N2 Fe N7 106.00(14)
N2 Fe N1 80.64(13)
N2 Fe N3 83.16(14)
N2 Fe N5 91.18(13)
C25 N6 Fe 115.9(3)
C24 N6 Fe 119.8(3)
C24 N6 C25 124.0(3)
N8 N7 Fe 132.8(3)
N8 N7 C30 113.1(3)
C30 N7 Fe 112.1(3)
C1 N1 Fe 128.4(3)
C1 N1 C5 117.9(3)
C5 N1 Fe 113.7(3)
N4 N3 Fe 135.6(3)
N4 N3 C12 111.8(3)
C12 N3 Fe 112.0(2)
C6 N2 Fe 118.8(3)
C6 N2 C7 124.0(3)
C7 N2 Fe 115.5(3)
C19 N5 Fe 128.9(3)
C19 N5 C23 117.1(3)
C23 N5 Fe 114.0(3)
N3 N4 C13 119.9(3)
N7 N8 C31 117.5(3)
O1 C6 N2 129.0(4)
O1 C6 C5 120.9(4)
N2 C6 C5 110.1(3)
C7 C12 N3 115.3(3)
C11 C12 N3 123.3(4)
C11 C12 C7 121.4(4)
C25 C30 N7 115.2(3)
C29 C30 N7 123.4(4)
C29 C30 C25 121.4(4)
N6 C25 C30 113.2(3)
N6 C25 C26 128.6(4)
C26 C25 C30 118.2(4)
C21 C22 C23 119.6(4)
C11 C10 C9 120.5(4)
N5 C19 C20 123.0(4)
C5 C4 C3 119.7(4)
N1 C1 C2 121.9(4)
N2 C7 C12 113.9(3)
N2 C7 C8 127.6(4)
C8 C7 C12 118.5(4)
C26 C27 C28 122.1(4)
N6 C24 C23 110.2(3)
O2 C24 N6 129.4(4)
O2 C24 C23 120.4(4)
C17 C18 C13 120.7(4)
C29 C28 C27 119.8(4)
C28 C29 C30 119.0(4)
C15 C14 C13 119.8(4)
Cl2 C1S Cl1 111.4(2)
C19 C20 C21 119.8(4)
C20 C21 C22 118.1(4)
C32 C33 C34 120.0(4)
N5 C23 C22 122.3(4)
N5 C23 C24 115.4(3)
C22 C23 C24 122.3(4)
C2 C3 C4 117.8(4)
C35 C36 C31 120.1(4)
C14 C15 C16 120.2(4)
C36 C31 N8 120.2(4)
C32 C31 N8 119.5(4)
C32 C31 C36 119.7(4)
C36 C35 C34 119.6(4)
C10 C11 C12 118.9(4)
C10 C9 C8 121.4(4)
C9 C8 C7 119.4(4)
C18 C13 N4 117.4(4)
C18 C13 C14 119.5(4)
C14 C13 N4 122.4(4)
N1 C5 C6 115.2(3)
N1 C5 C4 122.3(4)
C4 C5 C6 122.5(4)
C15 C16 C17 119.8(4)
C33 C32 C31 119.9(4)
C27 C26 C25 119.4(4)
C18 C17 C16 120.0(4)
C35 C34 C33 120.7(4)
C3 C2 C1 120.3(4)

loop_
_geom_bond_atom_site_label_1
_geom_bond_atom_site_label_2
_geom_bond_distance
Fe N6 1.933(3)
Fe N7 1.950(3)
Fe N1 1.996(3)
Fe N3 1.953(3)
Fe N2 1.935(3)
Fe N5 1.996(3)
Cl1 C1S 1.774(4)
Cl2 C1S 1.769(5)
O1 C6 1.232(4)
N6 C25 1.386(5)
N6 C24 1.343(5)
O2 C24 1.240(5)
N7 N8 1.275(4)
N7 C30 1.441(5)
N1 C1 1.336(5)
N1 C5 1.360(5)
N3 N4 1.269(4)
N3 C12 1.445(5)
N2 C6 1.349(5)
N2 C7 1.390(5)
N5 C19 1.348(5)
N5 C23 1.357(5)
N4 C13 1.434(5)
N8 C31 1.415(5)
C6 C5 1.501(5)
C12 C7 1.401(5)
C12 C11 1.395(5)
C30 C25 1.410(6)
C30 C29 1.392(5)
C25 C26 1.401(5)
C22 C21 1.381(6)
C22 C23 1.383(5)
C10 C11 1.373(6)
C10 C9 1.376(6)
C19 C20 1.371(5)
C4 C3 1.385(6)
C4 C5 1.365(5)
C1 C2 1.380(5)
C7 C8 1.397(5)
C27 C28 1.382(6)
C27 C26 1.374(6)
C24 C23 1.493(5)
C18 C13 1.379(6)
C18 C17 1.366(6)
C28 C29 1.382(6)
C14 C15 1.379(6)
C14 C13 1.387(6)
C20 C21 1.378(6)
C33 C32 1.374(6)
C33 C34 1.381(6)
C3 C2 1.372(5)
C36 C31 1.394(5)
C36 C35 1.378(6)
C15 C16 1.380(6)
C31 C32 1.390(5)
C35 C34 1.381(6)
C9 C8 1.386(6)
C16 C17 1.381(6)
